data_4505500
loop_
_publ_author_name
'Liu, Ming-guan'
'Zhang, Peng-peng'
'Peng, Jun'
'Meng, Hua-xin'
'Wang, Xiang'
'Zhu, Min'
'Wang, Dan-dan'
'Meng, Cui-li'
'Alimaje, Kundawlet'

_publ_section_title
;
 Organic--Inorganic Hybrids Constructed from Mixed-Valence Multinuclear
 Copper Complexes and Templated by Keggin Polyoxometalates
;
_journal_issue 3
_journal_name_full 'Crystal Growth &amp; Design'
_journal_page_first 1273
_journal_paper_doi 10.1021/cg2012809
_journal_volume 12
_journal_year 2012
_chemical_formula_sum 'C36 H37 Cu7 Mo12 N30 O48 P'
_chemical_formula_weight 3284.93
_chemical_name_systematic
; 
 ? 
;
_space_group_IT_number 2
_symmetry_cell_setting triclinic
_symmetry_space_group_name_Hall '-P 1'
_symmetry_space_group_name_H-M 'P -1'
_atom_sites_solution_hydrogens geom
_atom_sites_solution_primary direct
_atom_sites_solution_secondary difmap
_audit_creation_method SHELXL-97
_cell_angle_alpha 99.426(3)
_cell_angle_beta 91.965(3)
_cell_angle_gamma 110.705(2)
_cell_formula_units_Z 1
_cell_length_a 11.841(2)
_cell_length_b 13.837(3)
_cell_length_c 14.269(3)
_cell_measurement_reflns_used 25
_cell_measurement_temperature 293(2)
_cell_measurement_theta_max 15
_cell_measurement_theta_min 7.5
_cell_volume 2146.6(7)
_computing_cell_refinement 'Bruker XSCANS'
_computing_data_collection 'Bruker XSCANS'
_computing_data_reduction 'Bruker SHELXTL'
_computing_molecular_graphics 'Bruker SHELXTL'
_computing_publication_material 'Bruker SHELXTL'
_computing_structure_refinement 'SHELXL-97 (Sheldrick, 1997)'
_computing_structure_solution 'SHELXS-97 (Sheldrick, 1990)'
_diffrn_ambient_temperature 293(2)
_diffrn_measured_fraction_theta_full 0.981
_diffrn_measured_fraction_theta_max 0.981
_diffrn_measurement_device_type 'CCD area detector'
_diffrn_measurement_method 'omega scans'
_diffrn_radiation_monochromator graphite
_diffrn_radiation_source 'fine-focus sealed tube'
_diffrn_radiation_type MoK\a
_diffrn_radiation_wavelength 0.71069
_diffrn_reflns_av_R_equivalents 0.0203
_diffrn_reflns_av_sigmaI/netI 0.0472
_diffrn_reflns_limit_h_max 14
_diffrn_reflns_limit_h_min -14
_diffrn_reflns_limit_k_max 16
_diffrn_reflns_limit_k_min -16
_diffrn_reflns_limit_l_max 8
_diffrn_reflns_limit_l_min -16
_diffrn_reflns_number 10689
_diffrn_reflns_theta_full 25.00
_diffrn_reflns_theta_max 25.00
_diffrn_reflns_theta_min 1.45
_diffrn_standards_interval_count 150
_diffrn_standards_number 0
_exptl_absorpt_coefficient_mu 3.505
_exptl_absorpt_correction_T_max 0.657
_exptl_absorpt_correction_T_min 0.610
_exptl_absorpt_correction_type multi-scan
_exptl_absorpt_process_details '(SADABS; Bruker, 2000)'
_exptl_crystal_colour black
_exptl_crystal_density_diffrn 2.531
_exptl_crystal_density_method 'not measured'
_exptl_crystal_description block
_exptl_crystal_F_000 1556.0
_exptl_crystal_size_max 0.20
_exptl_crystal_size_mid 0.12
_exptl_crystal_size_min 0.12
_refine_diff_density_max 5.274
_refine_diff_density_min -1.289
_refine_diff_density_rms 0.247
_refine_ls_extinction_method none
_refine_ls_goodness_of_fit_ref 1.016
_refine_ls_hydrogen_treatment constr
_refine_ls_matrix_type full
_refine_ls_number_parameters 605
_refine_ls_number_reflns 7419
_refine_ls_number_restraints 0
_refine_ls_restrained_S_all 1.016
_refine_ls_R_factor_all 0.0831
_refine_ls_R_factor_gt 0.0654
_refine_ls_shift/su_max 0.001
_refine_ls_shift/su_mean 0.000
_refine_ls_structure_factor_coef Fsqd
_refine_ls_weighting_details 'calc w=1/[\s^2^(Fo^2^)+(0.1246P)^2^+24.8858P] where P=(Fo^2^+2Fc^2^)/3'
_refine_ls_weighting_scheme calc
_refine_ls_wR_factor_gt 0.1958
_refine_ls_wR_factor_ref 0.2134
_reflns_number_gt 5704
_reflns_number_total 7559
_reflns_threshold_expression >2sigma(I)
_cod_data_source_file cg2012809_si_007.cif
_cod_data_source_block pp
_cod_depositor_comments
;
The following automatic conversions were performed:

'_symmetry_cell_setting' value 'Triclinic' changed to 'triclinic'
according to /home/saulius/struct/CIF-dictionaries/cif_core.dic
dictionary named 'cif_core.dic' version 2.4.1 from 2010-06-29.

Automatic conversion script
Id: cif_fix_values 1715 2011-07-08 13:25:40Z adriana 
;
_cod_original_sg_symbol_H-M 'P-1   '
_cod_database_code 4505500

loop_
_symmetry_equiv_pos_as_xyz
'x, y, z'
'-x, -y, -z'

loop_
_atom_site_label
_atom_site_type_symbol
_atom_site_fract_x
_atom_site_fract_y
_atom_site_fract_z
_atom_site_U_iso_or_equiv
_atom_site_adp_type
_atom_site_occupancy
_atom_site_symmetry_multiplicity
_atom_site_calc_flag
_atom_site_refinement_flags
P1 P 0.5000 0.0000 0.5000 0.0230(7) Uani 1 2 d S
Mo1 Mo 0.33592(10) -0.03702(8) 0.27469(8) 0.0397(3) Uani 1 1 d .
Mo2 Mo 0.66715(11) -0.15731(9) 0.41152(8) 0.0450(3) Uani 1 1 d .
Mo3 Mo 0.34246(10) -0.25872(8) 0.37062(8) 0.0430(3) Uani 1 1 d .
Mo4 Mo 0.17762(10) -0.10814(9) 0.47588(9) 0.0448(3) Uani 1 1 d .
Mo5 Mo 0.66122(12) 0.05334(9) 0.29696(8) 0.0478(3) Uani 1 1 d .
Mo6 Mo 0.50988(11) 0.22009(10) 0.39917(10) 0.0524(3) Uani 1 1 d .
Cu1 Cu 0.55105(13) 0.50207(13) 0.38211(9) 0.0401(4) Uani 1 1 d .
Cu2 Cu 1.0000 1.0000 0.0000 0.0460(6) Uani 1 2 d S
Cu3 Cu 0.68222(11) 0.53488(11) -0.00415(9) 0.0310(3) Uani 1 1 d .
Cu4 Cu 0.74677(12) 0.55580(11) -0.22049(9) 0.0310(3) Uani 1 1 d .
C1 C 1.0337(11) 1.0340(9) -0.2043(8) 0.040(3) Uani 1 1 d .
H1A H 1.0920 1.0993 -0.1781 0.048 Uiso 1 1 calc R
C2 C -0.1419(12) 0.3593(11) 0.3297(12) 0.057(4) Uani 1 1 d .
H2A H -0.2157 0.3505 0.3548 0.068 Uiso 1 1 calc R
C3 C -0.0405(12) 0.3779(11) 0.3901(10) 0.053(3) Uani 1 1 d .
H3A H -0.0450 0.3776 0.4550 0.064 Uiso 1 1 calc R
C4 C -0.0223(11) 0.3722(10) 0.1988(9) 0.046(3) Uani 1 1 d .
H4A H -0.0171 0.3693 0.1336 0.055 Uiso 1 1 calc R
C5 C 0.8931(11) 0.8769(8) -0.1836(8) 0.034(2) Uani 1 1 d .
C6 C 0.9556(11) 0.6327(11) 0.2812(9) 0.049(3) Uani 1 1 d .
H6A H 1.0062 0.6536 0.3379 0.058 Uiso 1 1 calc R
C7 C 1.0100(11) 1.0071(11) -0.3021(8) 0.043(3) Uani 1 1 d .
H7A H 1.0506 1.0532 -0.3411 0.051 Uiso 1 1 calc R
C8 C 0.7588(9) 0.5718(8) 0.1974(7) 0.027(2) Uani 1 1 d .
C9 C 0.9244(11) 0.6034(12) 0.1106(9) 0.050(3) Uani 1 1 d .
H9A H 0.9558 0.6041 0.0518 0.060 Uiso 1 1 calc R
C10 C 0.0675(10) 0.3968(9) 0.3510(8) 0.034(2) Uani 1 1 d .
C11 C 0.8390(11) 0.8156(9) -0.1130(8) 0.038(3) Uani 1 1 d .
C12 C 0.8299(10) 0.5997(9) 0.2818(8) 0.034(2) Uani 1 1 d .
H12A H 0.7950 0.5967 0.3391 0.041 Uiso 1 1 calc R
C13 C 0.1846(9) 0.4198(8) 0.4041(7) 0.027(2) Uani 1 1 d .
C14 C 1.0032(11) 0.6334(11) 0.1931(9) 0.050(3) Uani 1 1 d .
H14A H 1.0865 0.6537 0.1898 0.060 Uiso 1 1 calc R
C15 C 0.6266(9) 0.5412(7) 0.1862(7) 0.024(2) Uani 1 1 d .
C16 C -0.1363(12) 0.3536(12) 0.2334(11) 0.059(4) Uani 1 1 d .
H16A H -0.2056 0.3380 0.1923 0.071 Uiso 1 1 calc R
C17 C 0.8617(11) 0.8429(9) -0.2813(8) 0.038(3) Uani 1 1 d .
H17A H 0.8013 0.7781 -0.3058 0.046 Uiso 1 1 calc R
C18 C 0.9234(11) 0.9091(10) -0.3409(8) 0.039(3) Uani 1 1 d .
H18A H 0.9069 0.8879 -0.4068 0.047 Uiso 1 1 calc R
O01 O 0.7866(7) 0.5185(6) -0.1014(5) 0.0344(17) Uani 1 1 d .
O1 O 0.0289(8) -0.1568(8) 0.4615(8) 0.062(3) Uani 1 1 d .
O2 O 0.5023(9) -0.2386(12) 0.3498(8) 0.092(5) Uani 1 1 d .
O3 O 0.3821(9) 0.2072(13) 0.4780(8) 0.092(5) Uani 1 1 d .
O4 O 0.6666(13) -0.0768(7) 0.3099(7) 0.079(4) Uani 1 1 d .
O5 O 0.2146(9) -0.2265(7) 0.4299(7) 0.057(3) Uani 1 1 d .
O6 O 0.4961(12) -0.1145(10) 0.4770(9) 0.023(3) Uani 0.50 1 d P
O7 O 0.3365(10) -0.1766(8) 0.2811(7) 0.060(3) Uani 1 1 d .
O8 O 0.5006(9) -0.0195(8) 0.2432(11) 0.084(4) Uani 1 1 d .
O9 O 0.2083(13) 0.0382(7) 0.5228(7) 0.085(4) Uani 1 1 d .
O10 O 0.3833(9) 0.1036(8) 0.3116(11) 0.091(5) Uani 1 1 d .
O11 O 0.6192(9) 0.1737(7) 0.3291(11) 0.087(4) Uani 1 1 d .
O12 O 0.2104(13) -0.1162(8) 0.6027(8) 0.083(4) Uani 1 1 d .
O13 O 0.7396(8) -0.2318(7) 0.3633(7) 0.055(2) Uani 1 1 d .
O14 O 0.3818(13) -0.0047(10) 0.5453(10) 0.027(3) Uani 0.50 1 d P
O15 O 0.2588(11) -0.0630(10) 0.1676(7) 0.073(3) Uani 1 1 d .
O16 O 0.2134(10) -0.0650(8) 0.3535(8) 0.060(3) Uani 1 1 d .
O17 O 0.2645(9) -0.3787(6) 0.3101(7) 0.057(3) Uani 1 1 d .
O18 O 0.5141(9) 0.3205(7) 0.3476(7) 0.051(2) Uani 1 1 d .
O19 O 0.4951(13) 0.0366(11) 0.4034(10) 0.028(3) Uani 0.50 1 d P
O20 O 0.7353(9) 0.0784(8) 0.2022(7) 0.062(3) Uani 1 1 d .
O21 O 0.6224(10) 0.2857(12) 0.5040(8) 0.087(4) Uani 1 1 d .
O22 O 0.3928(13) -0.0668(11) 0.4363(10) 0.030(3) Uiso 0.50 1 d P
N1 N 0.4369(8) 0.5009(7) 0.1968(6) 0.0293(19) Uani 1 1 d .
N2 N 0.4544(8) 0.5066(7) 0.1080(6) 0.0277(19) Uani 1 1 d .
N3 N 0.5742(8) 0.5342(7) 0.1003(6) 0.0286(19) Uani 1 1 d .
N4 N 0.8041(8) 0.5734(8) 0.1135(6) 0.035(2) Uani 1 1 d .
N5 N 0.7623(10) 0.7167(7) -0.1234(7) 0.041(2) Uani 1 1 d .
N6 N 0.7401(10) 0.7036(8) -0.0326(7) 0.043(2) Uani 1 1 d .
N7 N 0.8014(10) 0.7898(8) 0.0299(7) 0.049(3) Uani 1 1 d .
N8 N 0.8640(10) 0.8619(8) -0.0213(7) 0.045(3) Uani 1 1 d .
N9 N 0.9771(9) 0.9708(7) -0.1450(6) 0.035(2) Uani 1 1 d .
N10 N 0.3782(8) 0.4605(7) 0.4192(6) 0.0286(19) Uani 1 1 d .
N11 N 0.3359(8) 0.4594(7) 0.5046(6) 0.0293(19) Uani 1 1 d .
N12 N 0.5430(8) 0.5224(7) 0.2492(6) 0.0274(19) Uani 1 1 d .
N13 N 0.2820(8) 0.4340(7) 0.3554(6) 0.031(2) Uani 1 1 d .
N14 N 0.2151(9) 0.4343(8) 0.4962(7) 0.040(2) Uani 1 1 d .
N15 N 0.0792(8) 0.3937(7) 0.2557(6) 0.032(2) Uani 1 1 d .
OW1 O 0.8563(12) 1.1005(10) 0.0223(9) 0.082(3) Uiso 1 1 d .
OW2 O 0.6174(17) 0.3429(14) 0.0064(13) 0.126(6) Uiso 1 1 d .
OW3 O 0.4479(19) 0.2312(15) -0.1428(14) 0.141(6) Uiso 1 1 d .

loop_
_atom_site_aniso_label
_atom_site_aniso_U_11
_atom_site_aniso_U_22
_atom_site_aniso_U_33
_atom_site_aniso_U_23
_atom_site_aniso_U_13
_atom_site_aniso_U_12
P1 0.0213(18) 0.0184(17) 0.0302(19) 0.0034(14) 0.0047(15) 0.0085(14)
Mo1 0.0396(6) 0.0388(6) 0.0374(6) 0.0003(4) -0.0063(4) 0.0143(5)
Mo2 0.0502(7) 0.0500(7) 0.0465(6) 0.0023(5) 0.0091(5) 0.0351(6)
Mo3 0.0345(6) 0.0320(6) 0.0520(7) -0.0080(5) -0.0066(5) 0.0074(4)
Mo4 0.0311(6) 0.0391(6) 0.0563(7) -0.0033(5) -0.0006(5) 0.0091(5)
Mo5 0.0619(8) 0.0438(6) 0.0458(6) 0.0137(5) 0.0273(6) 0.0248(6)
Mo6 0.0500(7) 0.0465(7) 0.0716(8) 0.0265(6) 0.0147(6) 0.0234(6)
Cu1 0.0405(8) 0.0612(10) 0.0202(7) 0.0086(6) 0.0046(6) 0.0199(7)
Cu2 0.0573(14) 0.0329(11) 0.0240(10) 0.0029(8) 0.0033(9) -0.0110(10)
Cu3 0.0261(7) 0.0435(8) 0.0182(6) 0.0054(5) 0.0017(5) 0.0066(6)
Cu4 0.0290(7) 0.0408(8) 0.0194(6) 0.0049(5) 0.0031(5) 0.0085(6)
C1 0.040(7) 0.036(6) 0.035(6) 0.008(5) 0.007(5) 0.003(5)
C2 0.028(7) 0.052(8) 0.084(11) 0.014(8) 0.017(7) 0.005(6)
C3 0.039(7) 0.068(9) 0.041(7) 0.009(6) 0.016(6) 0.006(6)
C4 0.034(7) 0.056(8) 0.042(7) 0.011(6) -0.004(5) 0.009(6)
C5 0.041(6) 0.029(6) 0.032(6) 0.009(5) 0.005(5) 0.011(5)
C6 0.034(7) 0.065(9) 0.033(6) -0.003(6) -0.006(5) 0.007(6)
C7 0.033(6) 0.065(8) 0.036(6) 0.019(6) 0.011(5) 0.020(6)
C8 0.031(6) 0.022(5) 0.022(5) -0.003(4) 0.002(4) 0.006(4)
C9 0.028(6) 0.083(10) 0.034(6) 0.007(6) 0.009(5) 0.016(6)
C10 0.034(6) 0.031(6) 0.033(6) 0.011(5) 0.007(5) 0.004(5)
C11 0.044(7) 0.033(6) 0.023(5) 0.003(5) 0.007(5) -0.003(5)
C12 0.037(6) 0.038(6) 0.024(5) -0.006(5) -0.002(5) 0.017(5)
C13 0.026(5) 0.024(5) 0.023(5) 0.003(4) 0.006(4) -0.001(4)
C14 0.025(6) 0.067(9) 0.049(8) -0.003(7) -0.007(5) 0.013(6)
C15 0.026(5) 0.021(5) 0.024(5) 0.008(4) -0.003(4) 0.006(4)
C16 0.035(7) 0.067(9) 0.055(9) 0.016(7) -0.012(6) -0.006(6)
C17 0.041(7) 0.033(6) 0.036(6) 0.001(5) 0.003(5) 0.011(5)
C18 0.044(7) 0.054(7) 0.032(6) 0.013(5) 0.013(5) 0.031(6)
O01 0.030(4) 0.045(5) 0.022(4) 0.006(3) 0.002(3) 0.006(3)
O1 0.032(5) 0.064(6) 0.087(8) 0.016(6) 0.007(5) 0.011(4)
O2 0.040(6) 0.182(14) 0.070(7) 0.062(9) 0.015(5) 0.043(7)
O3 0.036(5) 0.197(14) 0.054(6) 0.056(8) 0.009(5) 0.041(7)
O4 0.148(11) 0.028(5) 0.046(6) -0.007(4) -0.034(6) 0.026(6)
O5 0.076(7) 0.050(5) 0.062(6) 0.024(5) 0.039(5) 0.035(5)
O6 0.022(7) 0.024(7) 0.024(7) -0.004(5) -0.001(5) 0.012(6)
O7 0.079(7) 0.054(6) 0.066(6) 0.020(5) 0.032(5) 0.042(5)
O8 0.035(5) 0.041(6) 0.163(13) -0.010(7) 0.027(7) 0.008(4)
O9 0.164(12) 0.025(5) 0.052(6) -0.007(4) -0.038(7) 0.027(6)
O10 0.040(6) 0.035(5) 0.183(14) -0.008(7) 0.023(7) 0.008(4)
O11 0.037(5) 0.035(5) 0.180(14) -0.005(7) 0.026(7) 0.011(4)
O12 0.142(12) 0.037(5) 0.062(7) -0.003(5) -0.029(7) 0.033(6)
O13 0.045(5) 0.047(5) 0.073(6) -0.015(5) -0.001(5) 0.031(4)
O14 0.035(8) 0.020(7) 0.032(8) 0.002(6) 0.006(6) 0.018(6)
O15 0.095(9) 0.108(9) 0.038(5) -0.002(5) -0.011(5) 0.070(8)
O16 0.073(7) 0.058(6) 0.076(7) 0.033(5) 0.039(6) 0.044(5)
O17 0.068(6) 0.023(4) 0.058(6) -0.017(4) 0.004(5) 0.002(4)
O18 0.056(6) 0.043(5) 0.057(6) 0.017(4) 0.004(4) 0.019(4)
O19 0.037(8) 0.029(8) 0.028(7) 0.004(6) 0.009(6) 0.022(7)
O20 0.063(6) 0.068(7) 0.053(6) 0.018(5) 0.028(5) 0.015(5)
O21 0.048(6) 0.176(13) 0.056(7) 0.057(8) 0.021(5) 0.046(8)
N1 0.034(5) 0.031(5) 0.021(4) 0.003(4) 0.007(4) 0.010(4)
N2 0.032(5) 0.033(5) 0.016(4) 0.005(3) 0.002(3) 0.009(4)
N3 0.028(5) 0.039(5) 0.014(4) 0.004(4) -0.003(3) 0.008(4)
N4 0.025(5) 0.045(6) 0.032(5) 0.011(4) -0.001(4) 0.008(4)
N5 0.050(6) 0.028(5) 0.035(5) 0.003(4) -0.002(5) 0.006(5)
N6 0.051(6) 0.037(5) 0.024(5) 0.003(4) 0.006(4) -0.003(5)
N7 0.060(7) 0.035(5) 0.026(5) 0.000(4) 0.005(5) -0.010(5)
N8 0.057(7) 0.034(5) 0.024(5) -0.004(4) 0.007(4) -0.005(5)
N9 0.042(5) 0.025(5) 0.029(5) 0.003(4) 0.006(4) 0.004(4)
N10 0.035(5) 0.028(5) 0.019(4) 0.003(3) 0.000(4) 0.009(4)
N11 0.033(5) 0.034(5) 0.018(4) 0.005(4) 0.007(4) 0.008(4)
N12 0.026(4) 0.029(5) 0.022(4) 0.003(4) -0.003(3) 0.004(4)
N13 0.034(5) 0.031(5) 0.025(4) 0.007(4) 0.005(4) 0.008(4)
N14 0.041(6) 0.049(6) 0.029(5) 0.012(4) 0.006(4) 0.012(5)
N15 0.030(5) 0.028(5) 0.029(5) -0.002(4) 0.000(4) 0.003(4)

loop_
_atom_type_symbol
_atom_type_description
_atom_type_scat_dispersion_real
_atom_type_scat_dispersion_imag
_atom_type_scat_source
C C 0.0033 0.0016 'International Tables Vol C Tables 4.2.6.8 and 6.1.1.4'
H H 0.0000 0.0000 'International Tables Vol C Tables 4.2.6.8 and 6.1.1.4'
N N 0.0061 0.0033 'International Tables Vol C Tables 4.2.6.8 and 6.1.1.4'
O O 0.0106 0.0060 'International Tables Vol C Tables 4.2.6.8 and 6.1.1.4'
P P 0.1023 0.0942 'International Tables Vol C Tables 4.2.6.8 and 6.1.1.4'
Cu Cu 0.3201 1.2651 'International Tables Vol C Tables 4.2.6.8 and 6.1.1.4'
Mo Mo -1.6832 0.6857 'International Tables Vol C Tables 4.2.6.8 and 6.1.1.4'

loop_
_geom_angle_atom_site_label_1
_geom_angle_atom_site_label_2
_geom_angle_atom_site_label_3
_geom_angle
_geom_angle_site_symmetry_1
_geom_angle_site_symmetry_3
O22 P1 O22 180.0(10) . 2_656
O22 P1 O14 68.2(8) . .
O22 P1 O14 111.8(8) 2_656 .
O22 P1 O14 111.8(8) . 2_656
O22 P1 O14 68.2(8) 2_656 2_656
O14 P1 O14 180.0(9) . 2_656
O22 P1 O19 67.2(8) . .
O22 P1 O19 112.8(8) 2_656 .
O14 P1 O19 107.6(7) . .
O14 P1 O19 72.4(7) 2_656 .
O22 P1 O19 112.8(8) . 2_656
O22 P1 O19 67.2(8) 2_656 2_656
O14 P1 O19 72.4(7) . 2_656
O14 P1 O19 107.6(7) 2_656 2_656
O19 P1 O19 180.000(3) . 2_656
O22 P1 O6 69.3(7) . .
O22 P1 O6 110.7(7) 2_656 .
O14 P1 O6 106.5(7) . .
O14 P1 O6 73.5(7) 2_656 .
O19 P1 O6 107.1(7) . .
O19 P1 O6 72.9(7) 2_656 .
O22 P1 O6 110.7(7) . 2_656
O22 P1 O6 69.3(7) 2_656 2_656
O14 P1 O6 73.5(7) . 2_656
O14 P1 O6 106.5(7) 2_656 2_656
O19 P1 O6 72.9(7) . 2_656
O19 P1 O6 107.1(7) 2_656 2_656
O6 P1 O6 180.0(2) . 2_656
O15 Mo1 O10 104.5(6) . .
O15 Mo1 O16 102.0(6) . .
O10 Mo1 O16 93.8(5) . .
O15 Mo1 O7 99.7(5) . .
O10 Mo1 O7 155.2(6) . .
O16 Mo1 O7 86.5(4) . .
O15 Mo1 O8 103.0(6) . .
O10 Mo1 O8 89.4(4) . .
O16 Mo1 O8 153.2(6) . .
O7 Mo1 O8 79.7(4) . .
O15 Mo1 O19 161.8(6) . .
O10 Mo1 O19 65.9(6) . .
O16 Mo1 O19 94.4(5) . .
O7 Mo1 O19 89.3(5) . .
O8 Mo1 O19 62.8(5) . .
O13 Mo2 O3 104.2(6) . 2_656
O13 Mo2 O9 103.1(5) . 2_656
O3 Mo2 O9 93.4(6) 2_656 2_656
O13 Mo2 O2 100.2(5) . .
O3 Mo2 O2 88.5(5) 2_656 .
O9 Mo2 O2 155.4(6) 2_656 .
O13 Mo2 O4 100.2(5) . .
O3 Mo2 O4 154.8(6) 2_656 .
O9 Mo2 O4 87.1(4) 2_656 .
O2 Mo2 O4 81.1(5) . .
O13 Mo2 O6 157.5(5) . .
O3 Mo2 O6 64.8(5) 2_656 .
O9 Mo2 O6 97.4(5) 2_656 .
O2 Mo2 O6 61.4(5) . .
O4 Mo2 O6 90.1(5) . .
O13 Mo2 O14 157.7(5) . 2_656
O3 Mo2 O14 94.7(6) 2_656 2_656
O9 Mo2 O14 63.6(5) 2_656 2_656
O2 Mo2 O14 91.9(5) . 2_656
O4 Mo2 O14 63.0(5) . 2_656
O6 Mo2 O14 43.8(5) . 2_656
O17 Mo3 O2 104.0(6) . .
O17 Mo3 O7 101.6(5) . .
O2 Mo3 O7 89.9(5) . .
O17 Mo3 O5 99.8(5) . .
O2 Mo3 O5 155.7(6) . .
O7 Mo3 O5 89.7(4) . .
O17 Mo3 O21 102.3(6) . 2_656
O2 Mo3 O21 87.6(4) . 2_656
O7 Mo3 O21 155.9(6) . 2_656
O5 Mo3 O21 83.0(4) . 2_656
O17 Mo3 O6 160.9(5) . .
O2 Mo3 O6 63.8(6) . .
O7 Mo3 O6 93.3(5) . .
O5 Mo3 O6 92.0(4) . .
O21 Mo3 O6 64.2(5) 2_656 .
O17 Mo3 O22 158.5(5) . .
O2 Mo3 O22 92.7(6) . .
O7 Mo3 O22 64.5(4) . .
O5 Mo3 O22 65.4(4) . .
O21 Mo3 O22 91.7(6) 2_656 .
O6 Mo3 O22 40.5(4) . .
O1 Mo4 O5 101.5(5) . .
O1 Mo4 O12 102.2(6) . .
O5 Mo4 O12 92.2(4) . .
O1 Mo4 O9 101.1(6) . .
O5 Mo4 O9 157.1(6) . .
O12 Mo4 O9 86.1(4) . .
O1 Mo4 O16 100.7(5) . .
O5 Mo4 O16 87.8(4) . .
O12 Mo4 O16 156.6(6) . .
O9 Mo4 O16 84.8(5) . .
O1 Mo4 O14 160.6(5) . .
O5 Mo4 O14 93.8(5) . .
O12 Mo4 O14 65.0(5) . .
O9 Mo4 O14 64.8(5) . .
O16 Mo4 O14 91.6(5) . .
O1 Mo4 O22 159.3(5) . .
O5 Mo4 O22 65.9(4) . .
O12 Mo4 O22 95.0(6) . .
O9 Mo4 O22 91.4(6) . .
O16 Mo4 O22 63.8(4) . .
O14 Mo4 O22 39.9(5) . .
O20 Mo5 O4 102.7(5) . .
O20 Mo5 O8 102.7(6) . .
O4 Mo5 O8 87.0(5) . .
O20 Mo5 O11 101.6(6) . .
O4 Mo5 O11 155.7(6) . .
O8 Mo5 O11 87.4(5) . .
O20 Mo5 O12 101.3(6) . 2_656
O4 Mo5 O12 88.0(4) . 2_656
O8 Mo5 O12 156.0(6) . 2_656
O11 Mo5 O12 87.6(5) . 2_656
O20 Mo5 O14 159.1(5) . 2_656
O4 Mo5 O14 64.7(5) . 2_656
O8 Mo5 O14 93.6(6) . 2_656
O11 Mo5 O14 92.1(6) . 2_656
O12 Mo5 O14 63.2(5) 2_656 2_656
O20 Mo5 O19 157.7(5) . .
O4 Mo5 O19 92.6(5) . .
O8 Mo5 O19 61.6(5) . .
O11 Mo5 O19 64.1(5) . .
O12 Mo5 O19 95.2(6) 2_656 .
O14 Mo5 O19 43.2(4) 2_656 .
O18 Mo6 O21 102.1(5) . .
O18 Mo6 O11 99.7(5) . .
O21 Mo6 O11 93.0(6) . .
O18 Mo6 O3 103.3(5) . .
O21 Mo6 O3 90.4(5) . .
O11 Mo6 O3 155.4(6) . .
O18 Mo6 O10 100.1(5) . .
O21 Mo6 O10 157.7(6) . .
O11 Mo6 O10 84.6(5) . .
O3 Mo6 O10 83.1(5) . .
O18 Mo6 O6 160.7(4) . 2_656
O21 Mo6 O6 64.5(5) . 2_656
O11 Mo6 O6 95.0(5) . 2_656
O3 Mo6 O6 64.7(5) . 2_656
O10 Mo6 O6 93.6(5) . 2_656
O18 Mo6 O19 155.6(5) . .
O21 Mo6 O19 97.2(6) . .
O11 Mo6 O19 64.2(5) . .
O3 Mo6 O19 91.2(6) . .
O10 Mo6 O19 61.8(5) . .
O6 Mo6 O19 43.7(4) 2_656 .
N11 Cu1 N12 141.3(4) 2_666 .
N11 Cu1 N10 109.8(3) 2_666 .
N12 Cu1 N10 106.2(3) . .
N11 Cu1 O18 98.8(3) 2_666 .
N12 Cu1 O18 97.0(3) . .
N10 Cu1 O18 86.2(3) . .
N8 Cu2 N8 180.000(2) . 2_775
N8 Cu2 N9 80.9(4) . .
N8 Cu2 N9 99.1(4) 2_775 .
N8 Cu2 N9 99.1(4) . 2_775
N8 Cu2 N9 80.9(4) 2_775 2_775
N9 Cu2 N9 180.000(2) . 2_775
O01 Cu3 N3 172.6(4) . .
O01 Cu3 N2 88.4(3) . 2_665
N3 Cu3 N2 93.5(3) . 2_665
O01 Cu3 N4 98.8(3) . .
N3 Cu3 N4 79.1(4) . .
N2 Cu3 N4 172.5(4) 2_665 .
O01 Cu3 N6 83.8(4) . .
N3 Cu3 N6 103.4(4) . .
N2 Cu3 N6 87.9(4) 2_665 .
N4 Cu3 N6 94.8(4) . .
O01 Cu4 N13 166.4(4) . 2_665
O01 Cu4 N15 94.8(3) . 2_665
N13 Cu4 N15 79.9(4) 2_665 2_665
O01 Cu4 N1 89.2(3) . 2_665
N13 Cu4 N1 95.5(4) 2_665 2_665
N15 Cu4 N1 175.1(3) 2_665 2_665
O01 Cu4 N5 84.8(3) . .
N13 Cu4 N5 108.1(4) 2_665 .
N15 Cu4 N5 95.9(4) 2_665 .
N1 Cu4 N5 87.2(4) 2_665 .
N9 C1 C7 123.4(11) . .
C16 C2 C3 121.1(13) . .
C10 C3 C2 117.4(12) . .
N15 C4 C16 122.8(12) . .
N9 C5 C17 123.2(10) . .
N9 C5 C11 112.9(10) . .
C17 C5 C11 123.9(10) . .
C14 C6 C12 118.1(11) . .
C1 C7 C18 118.0(11) . .
N4 C8 C12 122.7(10) . .
N4 C8 C15 111.4(9) . .
C12 C8 C15 125.9(10) . .
N4 C9 C14 121.6(11) . .
C3 C10 N15 124.0(11) . .
C3 C10 C13 125.2(11) . .
N15 C10 C13 110.8(9) . .
N8 C11 N5 111.2(10) . .
N8 C11 C5 118.4(10) . .
N5 C11 C5 130.4(10) . .
C8 C12 C6 119.3(11) . .
N14 C13 N13 110.8(10) . .
N14 C13 C10 130.8(10) . .
N13 C13 C10 118.3(9) . .
C6 C14 C9 118.9(11) . .
N3 C15 N12 110.1(9) . .
N3 C15 C8 117.7(9) . .
N12 C15 C8 132.1(9) . .
C2 C16 C4 117.8(12) . .
C5 C17 C18 117.6(11) . .
C7 C18 C17 119.9(11) . .
Cu3 O01 Cu4 113.6(4) . .
Mo3 O2 Mo2 139.7(8) . .
Mo2 O3 Mo6 139.1(7) 2_656 .
Mo5 O4 Mo2 138.8(6) . .
Mo4 O5 Mo3 138.4(5) . .
P1 O6 O22 52.7(6) . .
P1 O6 O19 53.6(6) . 2_656
O22 O6 O19 89.5(9) . 2_656
P1 O6 Mo3 125.4(7) . .
O22 O6 Mo3 72.7(7) . .
O19 O6 Mo3 136.4(8) 2_656 .
P1 O6 Mo6 122.7(7) . 2_656
O22 O6 Mo6 131.4(8) . 2_656
O19 O6 Mo6 69.2(6) 2_656 2_656
Mo3 O6 Mo6 93.0(5) . 2_656
P1 O6 Mo2 121.9(7) . .
O22 O6 Mo2 135.4(9) . .
O19 O6 Mo2 124.1(8) 2_656 .
Mo3 O6 Mo2 94.2(4) . .
Mo6 O6 Mo2 90.7(4) 2_656 .
Mo3 O7 Mo1 140.1(6) . .
Mo5 O8 Mo1 139.2(7) . .
Mo2 O9 Mo4 139.0(8) 2_656 .
Mo1 O10 Mo6 139.2(8) . .
Mo6 O11 Mo5 140.7(7) . .
Mo4 O12 Mo5 138.9(8) . 2_656
P1 O14 O22 53.2(7) . .
P1 O14 O19 53.9(6) . 2_656
O22 O14 O19 90.7(9) . 2_656
P1 O14 Mo4 126.5(7) . .
O22 O14 Mo4 73.4(7) . .
O19 O14 Mo4 133.8(8) 2_656 .
P1 O14 Mo5 123.0(7) . 2_656
O22 O14 Mo5 136.2(8) . 2_656
O19 O14 Mo5 69.1(6) 2_656 2_656
Mo4 O14 Mo5 92.7(5) . 2_656
P1 O14 Mo2 120.7(7) . 2_656
O22 O14 Mo2 128.5(9) . 2_656
O19 O14 Mo2 129.0(8) 2_656 2_656
Mo4 O14 Mo2 92.5(5) . 2_656
Mo5 O14 Mo2 92.5(4) 2_656 2_656
Mo1 O16 Mo4 140.7(6) . .
Mo6 O18 Cu1 142.1(5) . .
P1 O19 O22 53.6(7) . .
P1 O19 O14 53.7(6) . 2_656
O22 O19 O14 90.6(9) . 2_656
P1 O19 O6 53.5(6) . 2_656
O22 O19 O6 89.4(9) . 2_656
O14 O19 O6 85.0(8) 2_656 2_656
P1 O19 Mo1 127.6(8) . .
O22 O19 Mo1 74.1(7) . .
O14 O19 Mo1 138.4(8) 2_656 .
O6 O19 Mo1 131.9(8) 2_656 .
P1 O19 Mo6 120.6(7) . .
O22 O19 Mo6 134.6(9) . .
O14 O19 Mo6 123.3(8) 2_656 .
O6 O19 Mo6 67.2(6) 2_656 .
Mo1 O19 Mo6 92.8(5) . .
P1 O19 Mo5 121.4(7) . .
O22 O19 Mo5 132.4(9) . .
O14 O19 Mo5 67.7(6) 2_656 .
O6 O19 Mo5 127.6(8) 2_656 .
Mo1 O19 Mo5 94.3(5) . .
Mo6 O19 Mo5 91.0(5) . .
Mo6 O21 Mo3 137.8(8) . 2_656
P1 O22 O14 58.6(7) . .
P1 O22 O19 59.2(7) . .
O14 O22 O19 96.7(10) . .
P1 O22 O6 58.0(7) . .
O14 O22 O6 94.0(9) . .
O19 O22 O6 95.3(10) . .
P1 O22 Mo4 125.3(8) . .
O14 O22 Mo4 66.7(7) . .
O19 O22 Mo4 133.5(9) . .
O6 O22 Mo4 127.6(9) . .
P1 O22 Mo3 124.7(8) . .
O14 O22 Mo3 130.9(9) . .
O19 O22 Mo3 128.4(9) . .
O6 O22 Mo3 66.8(6) . .
Mo4 O22 Mo3 89.2(5) . .
N2 N1 N12 110.6(8) . .
N2 N1 Cu4 113.5(7) . 2_665
N12 N1 Cu4 135.4(6) . 2_665
N1 N2 N3 107.9(8) . .
N1 N2 Cu3 123.0(7) . 2_665
N3 N2 Cu3 128.8(6) . 2_665
C15 N3 N2 106.8(8) . .
C15 N3 Cu3 114.0(7) . .
N2 N3 Cu3 137.3(6) . .
C8 N4 C9 119.4(10) . .
C8 N4 Cu3 116.4(7) . .
C9 N4 Cu3 124.1(8) . .
C11 N5 N6 103.9(9) . .
C11 N5 Cu4 134.6(8) . .
N6 N5 Cu4 110.6(7) . .
N7 N6 N5 111.4(9) . .
N7 N6 Cu3 125.5(8) . .
N5 N6 Cu3 116.8(7) . .
N6 N7 N8 106.3(9) . .
C11 N8 N7 107.2(9) . .
C11 N8 Cu2 112.6(8) . .
N7 N8 Cu2 138.8(7) . .
C1 N9 C5 117.8(10) . .
C1 N9 Cu2 128.0(8) . .
C5 N9 Cu2 114.2(7) . .
N11 N10 N13 106.4(8) . .
N11 N10 Cu1 130.9(7) . .
N13 N10 Cu1 122.6(6) . .
N10 N11 N14 110.7(8) . .
N10 N11 Cu1 119.2(7) . 2_666
N14 N11 Cu1 130.0(7) . 2_666
C15 N12 N1 104.5(8) . .
C15 N12 Cu1 132.2(7) . .
N1 N12 Cu1 122.5(7) . .
C13 N13 N10 107.2(8) . .
C13 N13 Cu4 114.1(7) . 2_665
N10 N13 Cu4 136.6(7) . 2_665
C13 N14 N11 104.9(9) . .
C4 N15 C10 116.7(10) . .
C4 N15 Cu4 127.4(8) . 2_665
C10 N15 Cu4 115.2(7) . 2_665

loop_
_geom_bond_atom_site_label_1
_geom_bond_atom_site_label_2
_geom_bond_distance
_geom_bond_site_symmetry_2
P1 O22 1.452(14) .
P1 O22 1.452(15) 2_656
P1 O14 1.547(14) .
P1 O14 1.547(14) 2_656
P1 O19 1.550(14) .
P1 O19 1.550(14) 2_656
P1 O6 1.548(13) .
P1 O6 1.548(13) 2_656
Mo1 O15 1.670(9) .
Mo1 O10 1.803(10) .
Mo1 O16 1.838(9) .
Mo1 O7 1.951(9) .
Mo1 O8 1.955(10) .
Mo1 O19 2.399(15) .
Mo2 O13 1.645(8) .
Mo2 O3 1.853(10) 2_656
Mo2 O9 1.858(11) 2_656
Mo2 O2 1.964(12) .
Mo2 O4 1.969(10) .
Mo2 O6 2.475(13) .
Mo2 O14 2.496(12) 2_656
Mo3 O17 1.657(8) .
Mo3 O2 1.856(10) .
Mo3 O7 1.858(10) .
Mo3 O5 1.910(9) .
Mo3 O21 1.946(10) 2_656
Mo3 O6 2.418(13) .
Mo3 O22 2.513(14) .
Mo4 O1 1.640(9) .
Mo4 O5 1.866(9) .
Mo4 O12 1.868(11) .
Mo4 O9 1.923(9) .
Mo4 O16 1.948(10) .
Mo4 O14 2.408(14) .
Mo4 O22 2.512(15) .
Mo5 O20 1.655(9) .
Mo5 O4 1.862(9) .
Mo5 O8 1.874(11) .
Mo5 O11 1.893(9) .
Mo5 O12 1.904(11) 2_656
Mo5 O14 2.472(14) 2_656
Mo5 O19 2.496(14) .
Mo6 O18 1.662(8) .
Mo6 O21 1.844(12) .
Mo6 O11 1.885(11) .
Mo6 O3 1.892(10) .
Mo6 O10 1.977(12) .
Mo6 O6 2.458(14) 2_656
Mo6 O19 2.493(14) .
Cu1 N11 1.938(9) 2_666
Cu1 N12 1.967(8) .
Cu1 N10 2.036(9) .
Cu1 O18 2.355(9) .
Cu2 N8 1.985(10) .
Cu2 N8 1.985(10) 2_775
Cu2 N9 2.032(9) .
Cu2 N9 2.032(9) 2_775
Cu3 O01 1.928(7) .
Cu3 N3 1.996(8) .
Cu3 N2 2.010(8) 2_665
Cu3 N4 2.045(9) .
Cu3 N6 2.299(10) .
Cu4 O01 1.944(7) .
Cu4 N13 1.980(9) 2_665
Cu4 N15 2.038(9) 2_665
Cu4 N1 2.095(9) 2_665
Cu4 N5 2.365(10) .
C1 N9 1.340(14) .
C1 C7 1.376(17) .
C2 C16 1.37(2) .
C2 C3 1.37(2) .
C3 C10 1.369(17) .
C4 N15 1.339(15) .
C4 C16 1.405(19) .
C5 N9 1.340(14) .
C5 C17 1.388(16) .
C5 C11 1.444(15) .
C6 C14 1.395(19) .
C6 C12 1.394(17) .
C7 C18 1.388(18) .
C8 N4 1.328(14) .
C8 C12 1.362(14) .
C8 C15 1.466(14) .
C9 N4 1.339(15) .
C9 C14 1.385(17) .
C10 N15 1.368(14) .
C10 C13 1.460(15) .
C11 N8 1.332(14) .
C11 N5 1.328(14) .
C13 N14 1.314(14) .
C13 N13 1.339(13) .
C15 N3 1.328(12) .
C15 N12 1.346(13) .
C17 C18 1.387(17) .
O3 Mo2 1.853(10) 2_656
O6 O22 1.708(19) .
O6 O19 1.841(19) 2_656
O6 Mo6 2.458(14) 2_656
O9 Mo2 1.858(11) 2_656
O12 Mo5 1.904(11) 2_656
O14 O22 1.68(2) .
O14 O19 1.829(19) 2_656
O14 Mo5 2.472(14) 2_656
O14 Mo2 2.496(12) 2_656
O19 O22 1.66(2) .
O19 O14 1.829(19) 2_656
O19 O6 1.841(19) 2_656
O21 Mo3 1.946(10) 2_656
N1 N2 1.303(11) .
N1 N12 1.350(12) .
N1 Cu4 2.095(9) 2_665
N2 N3 1.346(12) .
N2 Cu3 2.010(8) 2_665
N5 N6 1.360(13) .
N6 N7 1.319(13) .
N7 N8 1.353(14) .
N10 N11 1.333(11) .
N10 N13 1.335(12) .
N11 N14 1.343(13) .
N11 Cu1 1.938(9) 2_666
N13 Cu4 1.980(9) 2_665
N15 Cu4 2.038(9) 2_665
